data_1558627
loop_
_publ_author_name
'Hall, Amy V.'
'Yufit, Dimitrii S.'
'Apperley, D. C.'
'Senak, Larry'
'Musa, Osama'
'Hood, David K.'
'Steed, Jonathan W.'

_publ_section_title
;
 The Crystal Engineering of Radiation-Sensitive Diacetylene Cocrystals and
 Salts
;
_journal_name_full 'Chemical Science'
_journal_paper_doi 10.1039/D0SC02540B
_journal_year 2020
_chemical_formula_moiety 'C25 H42 O2, C6 H5 N'
_chemical_formula_sum 'C31 H47 N O2'
_chemical_formula_weight 465.69
_space_group_crystal_system monoclinic
_space_group_IT_number 14
_space_group_name_Hall '-P 2ybc'
_space_group_name_H-M_alt 'P 1 21/c 1'
_atom_sites_solution_hydrogens mixed
_atom_sites_solution_primary direct
_audit_creation_date 2018-11-26
_audit_creation_method
;
Olex2 1.2-beta
(compiled 2018.05.29 svn.r3508 for OlexSys, GUI svn.r5506)
;
_audit_update_record
;
2020-05-04 deposited with the CCDC.	2020-07-20 downloaded from the CCDC.
;
_cell_angle_alpha 90
_cell_angle_beta 92.643(2)
_cell_angle_gamma 90
_cell_formula_units_Z 4
_cell_length_a 5.4494(3)
_cell_length_b 8.9235(5)
_cell_length_c 57.441(3)
_cell_measurement_reflns_used 7852
_cell_measurement_temperature 120.0
_cell_measurement_theta_max 26.66
_cell_measurement_theta_min 2.31
_cell_volume 2790.3(3)
_computing_cell_refinement 'SAINT V8.38A (Bruker AXS, 2016)'
_computing_data_collection 'APEX3 v.2017.3_0 (Bruker AXS, 2017)'
_computing_data_reduction 'SAINT v8.38A (Bruker AXS, 2016)'
_computing_molecular_graphics 'Olex2 (Dolomanov et al., 2009)'
_computing_publication_material 'Olex2 (Dolomanov et al., 2009)'
_computing_structure_refinement 'ShelXL (Sheldrick, 2015)'
_computing_structure_solution 'XS (Sheldrick, 2008)'
_diffrn_ambient_temperature 120.0
_diffrn_detector 'Bruker PHOTON 100 CMOS'
_diffrn_detector_area_resol_mean 10.4
_diffrn_detector_type 'CMOS sensor'
_diffrn_measured_fraction_theta_full 0.999
_diffrn_measured_fraction_theta_max 0.927
_diffrn_measurement_device '3-circle diffractometer'
_diffrn_measurement_device_type 'Bruker D8 Venture'
_diffrn_measurement_method '\f and \w scans'
_diffrn_radiation_monochromator 'focusing mirrors'
_diffrn_radiation_probe x-ray
_diffrn_radiation_type MoK\a
_diffrn_radiation_wavelength 0.71073
_diffrn_reflns_av_R_equivalents 0.0635
_diffrn_reflns_av_unetI/netI 0.0794
_diffrn_reflns_Laue_measured_fraction_full 0.999
_diffrn_reflns_Laue_measured_fraction_max 0.927
_diffrn_reflns_limit_h_max 7
_diffrn_reflns_limit_h_min -7
_diffrn_reflns_limit_k_max 11
_diffrn_reflns_limit_k_min -11
_diffrn_reflns_limit_l_max 77
_diffrn_reflns_limit_l_min -74
_diffrn_reflns_number 34945
_diffrn_reflns_point_group_measured_fraction_full 0.999
_diffrn_reflns_point_group_measured_fraction_max 0.927
_diffrn_reflns_theta_full 25.242
_diffrn_reflns_theta_max 28.490
_diffrn_reflns_theta_min 2.130
_diffrn_source 'microfocus sealed X-ray tube'
_diffrn_source_type 'Incoatec I\mS microsource'
_diffrn_standards_number 0
_exptl_absorpt_coefficient_mu 0.067
_exptl_absorpt_correction_T_max 1.0000
_exptl_absorpt_correction_T_min 0.9046
_exptl_absorpt_correction_type multi-scan
_exptl_absorpt_process_details
'SADABS-2016/2 (Bruker,2016/2) was used for absorption correction. wR2(int) was 0.1196 before and 0.0500 after correction. The Ratio of minimum to maximum transmission is 0.9046. The \l/2 correction factor is Not present.'
_exptl_crystal_colour 'clear colourless'
_exptl_crystal_colour_lustre clear
_exptl_crystal_colour_primary colourless
_exptl_crystal_density_diffrn 1.109
_exptl_crystal_description irregular
_exptl_crystal_F_000 1024
_exptl_crystal_size_max 0.36
_exptl_crystal_size_mid 0.31
_exptl_crystal_size_min 0.23
_refine_diff_density_max 0.200
_refine_diff_density_min -0.285
_refine_diff_density_rms 0.046
_refine_ls_extinction_method none
_refine_ls_goodness_of_fit_ref 1.034
_refine_ls_hydrogen_treatment mixed
_refine_ls_matrix_type full
_refine_ls_number_parameters 321
_refine_ls_number_reflns 6537
_refine_ls_number_restraints 1
_refine_ls_restrained_S_all 1.034
_refine_ls_R_factor_all 0.1242
_refine_ls_R_factor_gt 0.0560
_refine_ls_shift/su_max 0.001
_refine_ls_shift/su_mean 0.000
_refine_ls_structure_factor_coef Fsqd
_refine_ls_weighting_details 'w=1/[\s^2^(Fo^2^)+(0.0530P)^2^+0.2900P] where P=(Fo^2^+2Fc^2^)/3'
_refine_ls_weighting_scheme calc
_refine_ls_wR_factor_gt 0.1073
_refine_ls_wR_factor_ref 0.1255
_reflns_Friedel_coverage 0.000
_reflns_number_gt 3792
_reflns_number_total 6537
_reflns_threshold_expression 'I > 2\s(I)'
_cod_data_source_file d0sc02540b2.cif
_cod_data_source_block 12_4_18srv481
_cod_depositor_comments
;
The following automatic conversions were performed:

data item '_diffrn_radiation_probe' value 'X-ray' was changed to
'x-ray' in accordance with the
/home/data/users/saulius/crontab/automatic-downloads/rss-feeds/RSC/lib/dictionaries/cif_core.dic
dictionary named 'cif_core.dic' version 2.4.2 last updated on
2011-04-26.

Automatic conversion script
Id: cif_fix_values 7556 2019-12-06 15:28:31Z antanas 
;
_cod_original_cell_volume 2790.2(3)
_cod_database_code 1558627
_shelx_shelxl_version_number 2017/1
_shelx_space_group_comment
;
The symmetry employed for this shelxl refinement is uniquely defined
by the following loop, which should always be used as a source of
symmetry information in preference to the above space-group names.
They are only intended as comments.
;
_shelx_estimated_absorpt_t_max 0.985
_shelx_estimated_absorpt_t_min 0.976
_computing_bruker_data_scaling 'SADABS V2012/1 (Bruker AXS Inc.)'
_olex2_refinement_description
;
1. Fixed Uiso
 At 1.2 times of:
  All C(H) groups, All C(H,H) groups
 At 1.5 times of:
  All C(H,H,H) groups
2. Restrained distances
 C6S-C3S \\sim C6SA-C3S
 with sigma of 0.002
3. Others
 Fixed Sof: C6S(0.6) H6S(0.6) C6SA(0.4) H6SA(0.4)
4.a Secondary CH2 refined with riding coordinates:
 C2(H2A,H2B), C3(H3A,H3B), C4(H4A,H4B), C5(H5A,H5B), C6(H6A,H6B), C7(H7A,H7B),
 C8(H8A,H8B), C9(H9A,H9B), C14(H14A,H14B), C15(H15A,H15B), C16(H16A,H16B),
 C17(H17A,H17B), C18(H18A,H18B), C19(H19A,H19B), C20(H20A,H20B), C21(H21A,H21B),
  C22(H22A,H22B), C23(H23A,H23B), C24(H24A,H24B)
4.b Aromatic/amide H refined with riding coordinates:
 C1S(H1S), C2S(H2S), C4S(H4S), C5S(H5S), C6S(H6S), C6SA(H6SA)
4.c Idealised Me refined as rotating group:
 C25(H25A,H25B,H25C)
;
_olex2_submission_special_instructions 'No special instructions were received'

loop_
_space_group_symop_operation_xyz
'x, y, z'
'-x, y+1/2, -z+1/2'
'-x, -y, -z'
'x, -y-1/2, z-1/2'

loop_
_atom_site_label
_atom_site_type_symbol
_atom_site_fract_x
_atom_site_fract_y
_atom_site_fract_z
_atom_site_U_iso_or_equiv
_atom_site_adp_type
_atom_site_occupancy
_atom_site_site_symmetry_order
_atom_site_calc_flag
_atom_site_refinement_flags_posn
_atom_site_refinement_flags_adp
_atom_site_refinement_flags_occupancy
_atom_site_disorder_assembly
_atom_site_disorder_group
O1 O 2.1835(2) 1.44720(12) 0.55142(2) 0.0338(3) Uani 1 1 d . . . . .
O2 O 2.41340(19) 1.24568(12) 0.54472(2) 0.0307(3) Uani 1 1 d . . . . .
C1 C 2.2338(3) 1.30197(17) 0.55283(3) 0.0215(4) Uani 1 1 d . . . . .
C2 C 2.0414(3) 1.21932(16) 0.56566(3) 0.0216(4) Uani 1 1 d . . . . .
H2A H 1.879984 1.236683 0.557490 0.026 Uiso 1 1 calc R . . . .
H2B H 2.034029 1.262935 0.581456 0.026 Uiso 1 1 calc R . . . .
C3 C 2.0804(3) 1.05200(16) 0.56806(3) 0.0216(4) Uani 1 1 d . . . . .
H3A H 2.239487 1.033350 0.576596 0.026 Uiso 1 1 calc R . . . .
H3B H 2.089043 1.007247 0.552351 0.026 Uiso 1 1 calc R . . . .
C4 C 1.8765(3) 0.97564(16) 0.58089(3) 0.0220(4) Uani 1 1 d . . . . .
H4A H 1.870687 1.019397 0.596694 0.026 Uiso 1 1 calc R . . . .
H4B H 1.717332 0.997012 0.572547 0.026 Uiso 1 1 calc R . . . .
C5 C 1.9073(3) 0.80671(17) 0.58311(3) 0.0226(4) Uani 1 1 d . . . . .
H5A H 1.916244 0.763061 0.567322 0.027 Uiso 1 1 calc R . . . .
H5B H 2.064889 0.785271 0.591731 0.027 Uiso 1 1 calc R . . . .
C6 C 1.7006(3) 0.73075(16) 0.59553(3) 0.0239(4) Uani 1 1 d . . . . .
H6A H 1.542048 0.756799 0.587435 0.029 Uiso 1 1 calc R . . . .
H6B H 1.697828 0.770032 0.611633 0.029 Uiso 1 1 calc R . . . .
C7 C 1.7254(3) 0.56107(16) 0.59647(3) 0.0222(4) Uani 1 1 d . . . . .
H7A H 1.884849 0.535413 0.604433 0.027 Uiso 1 1 calc R . . . .
H7B H 1.727571 0.522122 0.580342 0.027 Uiso 1 1 calc R . . . .
C8 C 1.5210(3) 0.48275(16) 0.60899(3) 0.0221(4) Uani 1 1 d . . . . .
H8A H 1.361386 0.503933 0.600706 0.026 Uiso 1 1 calc R . . . .
H8B H 1.514366 0.523015 0.625006 0.026 Uiso 1 1 calc R . . . .
C9 C 1.5613(3) 0.31369(17) 0.61011(3) 0.0221(4) Uani 1 1 d . . . . .
H9A H 1.568954 0.274798 0.594022 0.027 Uiso 1 1 calc R . . . .
H9B H 1.722285 0.293886 0.618220 0.027 Uiso 1 1 calc R . . . .
C10 C 1.3715(3) 0.23070(17) 0.62202(2) 0.0222(4) Uani 1 1 d . . . . .
C11 C 1.2156(3) 0.16268(17) 0.63157(3) 0.0215(4) Uani 1 1 d . . . . .
C12 C 1.0359(3) 0.08417(17) 0.64273(2) 0.0216(4) Uani 1 1 d . . . . .
C13 C 0.8795(3) 0.01540(17) 0.65202(3) 0.0226(4) Uani 1 1 d . . . . .
C14 C 0.6907(3) -0.06721(17) 0.66411(3) 0.0251(4) Uani 1 1 d . . . . .
H14A H 0.767949 -0.155167 0.671985 0.030 Uiso 1 1 calc R . . . .
H14B H 0.566452 -0.104863 0.652427 0.030 Uiso 1 1 calc R . . . .
C15 C 0.5612(3) 0.02632(17) 0.68218(2) 0.0203(3) Uani 1 1 d . . . . .
H15A H 0.685916 0.071939 0.693072 0.024 Uiso 1 1 calc R . . . .
H15B H 0.469280 0.108557 0.674161 0.024 Uiso 1 1 calc R . . . .
C16 C 0.3847(3) -0.06687(16) 0.69594(2) 0.0204(3) Uani 1 1 d . . . . .
H16A H 0.479015 -0.144605 0.704794 0.024 Uiso 1 1 calc R . . . .
H16B H 0.268209 -0.118570 0.684907 0.024 Uiso 1 1 calc R . . . .
C17 C 0.2395(3) 0.02560(16) 0.71286(2) 0.0202(3) Uani 1 1 d . . . . .
H17A H 0.356144 0.082242 0.723241 0.024 Uiso 1 1 calc R . . . .
H17B H 0.137541 0.099269 0.703886 0.024 Uiso 1 1 calc R . . . .
C18 C 0.0737(3) -0.06788(16) 0.72774(2) 0.0199(3) Uani 1 1 d . . . . .
H18A H 0.175973 -0.140964 0.736799 0.024 Uiso 1 1 calc R . . . .
H18B H -0.041825 -0.125207 0.717341 0.024 Uiso 1 1 calc R . . . .
C19 C -0.0733(3) 0.02422(16) 0.74453(2) 0.0195(3) Uani 1 1 d . . . . .
H19A H 0.042209 0.083062 0.754710 0.023 Uiso 1 1 calc R . . . .
H19B H -0.177817 0.096003 0.735432 0.023 Uiso 1 1 calc R . . . .
C20 C -0.2356(3) -0.06906(16) 0.75974(2) 0.0204(3) Uani 1 1 d . . . . .
H20A H -0.130960 -0.139880 0.769006 0.025 Uiso 1 1 calc R . . . .
H20B H -0.349774 -0.128906 0.749566 0.025 Uiso 1 1 calc R . . . .
C21 C -0.3849(3) 0.02373(16) 0.77629(2) 0.0201(3) Uani 1 1 d . . . . .
H21A H -0.270906 0.085774 0.786137 0.024 Uiso 1 1 calc R . . . .
H21B H -0.492834 0.092583 0.766983 0.024 Uiso 1 1 calc R . . . .
C22 C -0.5429(3) -0.06909(16) 0.79207(2) 0.0222(4) Uani 1 1 d . . . . .
H22A H -0.655349 -0.132295 0.782253 0.027 Uiso 1 1 calc R . . . .
H22B H -0.434899 -0.136751 0.801593 0.027 Uiso 1 1 calc R . . . .
C23 C -0.6941(3) 0.02466(17) 0.80825(2) 0.0212(3) Uani 1 1 d . . . . .
H23A H -0.802357 0.091976 0.798701 0.025 Uiso 1 1 calc R . . . .
H23B H -0.581413 0.088297 0.817980 0.025 Uiso 1 1 calc R . . . .
C24 C -0.8516(3) -0.06697(18) 0.82418(3) 0.0266(4) Uani 1 1 d . . . . .
H24A H -0.743140 -0.131370 0.834217 0.032 Uiso 1 1 calc R . . . .
H24B H -0.960300 -0.133385 0.814520 0.032 Uiso 1 1 calc R . . . .
C25 C -1.0088(3) 0.02897(18) 0.83960(3) 0.0307(4) Uani 1 1 d . . . . .
H25A H -1.118058 0.092320 0.829799 0.046 Uiso 1 1 calc GR . . . .
H25B H -0.902187 0.092401 0.849656 0.046 Uiso 1 1 calc GR . . . .
H25C H -1.107169 -0.036113 0.849265 0.046 Uiso 1 1 calc GR . . . .
H1 H 2.319(4) 1.500(2) 0.5436(3) 0.071(7) Uiso 1 1 d . . . . .
N1 N 0.4957(2) 0.37068(14) 0.46759(2) 0.0234(3) Uani 1 1 d . . . . .
C1S C 0.3014(3) 0.4100(2) 0.47915(3) 0.0329(4) Uani 1 1 d . . . . .
H1S H 0.265313 0.513658 0.480511 0.039 Uiso 1 1 calc R . . . .
C2S C 0.1500(3) 0.3097(2) 0.48923(3) 0.0436(5) Uani 1 1 d . . . . .
H2S H 0.013918 0.344473 0.497461 0.052 Uiso 1 1 calc R . . . .
C3S C 0.1935(3) 0.1590(2) 0.48753(3) 0.0436(5) Uani 1 1 d D . . . .
C4S C 0.3946(4) 0.11569(19) 0.47513(3) 0.0403(5) Uani 1 1 d . . . . .
H4S H 0.431983 0.012578 0.473195 0.048 Uiso 1 1 calc R . . . .
C5S C 0.5389(3) 0.22437(18) 0.46571(3) 0.0288(4) Uani 1 1 d . . . . .
H5S H 0.676880 0.193418 0.457397 0.035 Uiso 1 1 calc R . . . .
C6S C -0.0004(5) 0.0752(3) 0.50078(5) 0.0203(6) Uani 0.6 1 d D . P A 1
H6S H -0.116221 0.126854 0.509699 0.024 Uiso 0.6 1 calc R . P A 1
C6SA C 0.0918(9) 0.0049(4) 0.49362(8) 0.0278(10) Uani 0.4 1 d D . P A 2
H6SA H 0.165670 -0.083209 0.487866 0.033 Uiso 0.4 1 calc R . P A 2

loop_
_atom_site_aniso_label
_atom_site_aniso_U_11
_atom_site_aniso_U_22
_atom_site_aniso_U_33
_atom_site_aniso_U_23
_atom_site_aniso_U_13
_atom_site_aniso_U_12
O1 0.0299(7) 0.0207(7) 0.0521(8) 0.0095(6) 0.0147(6) -0.0017(5)
O2 0.0253(6) 0.0286(7) 0.0392(7) 0.0051(6) 0.0110(5) 0.0010(5)
C1 0.0211(9) 0.0208(9) 0.0224(8) 0.0029(7) -0.0003(7) -0.0024(7)
C2 0.0202(8) 0.0192(9) 0.0258(8) 0.0018(7) 0.0052(7) -0.0017(7)
C3 0.0203(8) 0.0188(9) 0.0261(9) 0.0007(7) 0.0040(7) -0.0009(7)
C4 0.0220(8) 0.0202(9) 0.0240(8) 0.0007(7) 0.0034(7) -0.0009(7)
C5 0.0206(8) 0.0192(9) 0.0283(9) 0.0037(7) 0.0048(7) -0.0003(7)
C6 0.0233(8) 0.0211(9) 0.0278(9) 0.0026(7) 0.0067(7) 0.0000(7)
C7 0.0211(8) 0.0204(9) 0.0254(9) 0.0032(7) 0.0044(7) 0.0007(7)
C8 0.0204(8) 0.0196(9) 0.0267(9) 0.0026(7) 0.0054(7) -0.0016(7)
C9 0.0195(8) 0.0214(9) 0.0258(9) 0.0054(7) 0.0059(7) -0.0022(7)
C10 0.0227(8) 0.0201(9) 0.0237(8) 0.0015(7) 0.0015(7) 0.0031(7)
C11 0.0217(8) 0.0209(9) 0.0221(8) 0.0027(7) 0.0034(7) 0.0009(7)
C12 0.0223(8) 0.0221(9) 0.0206(8) 0.0006(7) 0.0045(7) 0.0009(7)
C13 0.0244(9) 0.0205(9) 0.0234(8) -0.0005(7) 0.0064(7) 0.0012(7)
C14 0.0280(9) 0.0217(9) 0.0266(9) 0.0005(7) 0.0126(7) -0.0036(7)
C15 0.0202(8) 0.0201(8) 0.0209(8) 0.0009(7) 0.0056(6) -0.0020(7)
C16 0.0207(8) 0.0183(8) 0.0228(8) 0.0014(7) 0.0069(7) -0.0011(6)
C17 0.0201(8) 0.0176(8) 0.0234(8) 0.0004(7) 0.0063(7) -0.0003(7)
C18 0.0206(8) 0.0170(8) 0.0227(8) 0.0016(6) 0.0066(6) 0.0005(6)
C19 0.0190(8) 0.0178(8) 0.0219(8) 0.0003(7) 0.0050(6) 0.0003(6)
C20 0.0211(8) 0.0177(8) 0.0232(8) 0.0002(7) 0.0071(6) 0.0009(6)
C21 0.0200(8) 0.0178(8) 0.0229(8) -0.0002(7) 0.0048(6) 0.0014(6)
C22 0.0221(8) 0.0199(9) 0.0253(9) 0.0003(7) 0.0087(7) 0.0004(7)
C23 0.0205(8) 0.0201(8) 0.0234(8) 0.0016(7) 0.0051(7) 0.0008(7)
C24 0.0270(9) 0.0254(9) 0.0282(9) 0.0010(7) 0.0102(7) -0.0008(7)
C25 0.0316(9) 0.0331(10) 0.0286(9) 0.0019(8) 0.0131(8) 0.0007(8)
N1 0.0222(7) 0.0197(7) 0.0286(8) 0.0033(6) 0.0036(6) -0.0018(6)
C1S 0.0299(10) 0.0297(10) 0.0393(10) -0.0080(8) 0.0044(8) 0.0030(8)
C2S 0.0281(10) 0.0695(16) 0.0340(11) 0.0007(10) 0.0111(8) -0.0098(10)
C3S 0.0352(11) 0.0616(15) 0.0323(11) 0.0258(10) -0.0169(9) -0.0310(10)
C4S 0.0527(12) 0.0174(9) 0.0480(12) 0.0086(8) -0.0280(10) -0.0074(9)
C5S 0.0264(9) 0.0282(10) 0.0316(9) -0.0025(8) -0.0011(7) 0.0058(8)
C6S 0.0220(18) 0.018(2) 0.0208(15) -0.0035(13) 0.0022(13) 0.0073(13)
C6SA 0.031(3) 0.022(3) 0.030(3) 0.009(2) -0.006(2) -0.008(2)

loop_
_atom_type_symbol
_atom_type_description
_atom_type_scat_dispersion_real
_atom_type_scat_dispersion_imag
_atom_type_scat_source
C C 0.0033 0.0016 'International Tables Vol C Tables 4.2.6.8 and 6.1.1.4'
H H 0.0000 0.0000 'International Tables Vol C Tables 4.2.6.8 and 6.1.1.4'
N N 0.0061 0.0033 'International Tables Vol C Tables 4.2.6.8 and 6.1.1.4'
O O 0.0106 0.0060 'International Tables Vol C Tables 4.2.6.8 and 6.1.1.4'

loop_
_geom_angle_atom_site_label_1
_geom_angle_atom_site_label_2
_geom_angle_atom_site_label_3
_geom_angle
_geom_angle_site_symmetry_1
_geom_angle_site_symmetry_3
_geom_angle_publ_flag
C1 O1 H1 109.8(12) . . ?
O1 C1 C2 111.28(13) . . ?
O2 C1 O1 123.33(14) . . ?
O2 C1 C2 125.38(14) . . ?
C1 C2 H2A 108.4 . . ?
C1 C2 H2B 108.4 . . ?
C1 C2 C3 115.53(12) . . ?
H2A C2 H2B 107.5 . . ?
C3 C2 H2A 108.4 . . ?
C3 C2 H2B 108.4 . . ?
C2 C3 H3A 109.1 . . ?
C2 C3 H3B 109.1 . . ?
C2 C3 C4 112.53(12) . . ?
H3A C3 H3B 107.8 . . ?
C4 C3 H3A 109.1 . . ?
C4 C3 H3B 109.1 . . ?
C3 C4 H4A 108.8 . . ?
C3 C4 H4B 108.8 . . ?
H4A C4 H4B 107.7 . . ?
C5 C4 C3 113.81(12) . . ?
C5 C4 H4A 108.8 . . ?
C5 C4 H4B 108.8 . . ?
C4 C5 H5A 108.9 . . ?
C4 C5 H5B 108.9 . . ?
H5A C5 H5B 107.7 . . ?
C6 C5 C4 113.56(13) . . ?
C6 C5 H5A 108.9 . . ?
C6 C5 H5B 108.9 . . ?
C5 C6 H6A 108.9 . . ?
C5 C6 H6B 108.9 . . ?
C5 C6 C7 113.21(12) . . ?
H6A C6 H6B 107.7 . . ?
C7 C6 H6A 108.9 . . ?
C7 C6 H6B 108.9 . . ?
C6 C7 H7A 108.7 . . ?
C6 C7 H7B 108.7 . . ?
C6 C7 C8 114.08(12) . . ?
H7A C7 H7B 107.6 . . ?
C8 C7 H7A 108.7 . . ?
C8 C7 H7B 108.7 . . ?
C7 C8 H8A 109.3 . . ?
C7 C8 H8B 109.3 . . ?
C7 C8 C9 111.52(12) . . ?
H8A C8 H8B 108.0 . . ?
C9 C8 H8A 109.3 . . ?
C9 C8 H8B 109.3 . . ?
C8 C9 H9A 108.6 . . ?
C8 C9 H9B 108.6 . . ?
H9A C9 H9B 107.6 . . ?
C10 C9 C8 114.58(13) . . ?
C10 C9 H9A 108.6 . . ?
C10 C9 H9B 108.6 . . ?
C11 C10 C9 179.48(16) . . ?
C10 C11 C12 179.69(17) . . ?
C13 C12 C11 178.91(16) . . ?
C12 C13 C14 178.22(16) . . ?
C13 C14 H14A 108.8 . . ?
C13 C14 H14B 108.8 . . ?
C13 C14 C15 113.75(13) . . ?
H14A C14 H14B 107.7 . . ?
C15 C14 H14A 108.8 . . ?
C15 C14 H14B 108.8 . . ?
C14 C15 H15A 109.2 . . ?
C14 C15 H15B 109.2 . . ?
H15A C15 H15B 107.9 . . ?
C16 C15 C14 112.16(12) . . ?
C16 C15 H15A 109.2 . . ?
C16 C15 H15B 109.2 . . ?
C15 C16 H16A 108.9 . . ?
C15 C16 H16B 108.9 . . ?
C15 C16 C17 113.26(12) . . ?
H16A C16 H16B 107.7 . . ?
C17 C16 H16A 108.9 . . ?
C17 C16 H16B 108.9 . . ?
C16 C17 H17A 108.8 . . ?
C16 C17 H17B 108.8 . . ?
H17A C17 H17B 107.7 . . ?
C18 C17 C16 113.61(12) . . ?
C18 C17 H17A 108.8 . . ?
C18 C17 H17B 108.8 . . ?
C17 C18 H18A 108.8 . . ?
C17 C18 H18B 108.8 . . ?
C17 C18 C19 113.79(12) . . ?
H18A C18 H18B 107.7 . . ?
C19 C18 H18A 108.8 . . ?
C19 C18 H18B 108.8 . . ?
C18 C19 H19A 108.8 . . ?
C18 C19 H19B 108.8 . . ?
H19A C19 H19B 107.7 . . ?
C20 C19 C18 113.94(12) . . ?
C20 C19 H19A 108.8 . . ?
C20 C19 H19B 108.8 . . ?
C19 C20 H20A 108.8 . . ?
C19 C20 H20B 108.8 . . ?
C19 C20 C21 113.75(12) . . ?
H20A C20 H20B 107.7 . . ?
C21 C20 H20A 108.8 . . ?
C21 C20 H20B 108.8 . . ?
C20 C21 H21A 108.7 . . ?
C20 C21 H21B 108.7 . . ?
H21A C21 H21B 107.6 . . ?
C22 C21 C20 114.10(12) . . ?
C22 C21 H21A 108.7 . . ?
C22 C21 H21B 108.7 . . ?
C21 C22 H22A 108.8 . . ?
C21 C22 H22B 108.8 . . ?
H22A C22 H22B 107.7 . . ?
C23 C22 C21 113.67(12) . . ?
C23 C22 H22A 108.8 . . ?
C23 C22 H22B 108.8 . . ?
C22 C23 H23A 108.7 . . ?
C22 C23 H23B 108.7 . . ?
C22 C23 C24 114.11(12) . . ?
H23A C23 H23B 107.6 . . ?
C24 C23 H23A 108.7 . . ?
C24 C23 H23B 108.7 . . ?
C23 C24 H24A 108.9 . . ?
C23 C24 H24B 108.9 . . ?
C23 C24 C25 113.30(13) . . ?
H24A C24 H24B 107.7 . . ?
C25 C24 H24A 108.9 . . ?
C25 C24 H24B 108.9 . . ?
C24 C25 H25A 109.5 . . ?
C24 C25 H25B 109.5 . . ?
C24 C25 H25C 109.5 . . ?
H25A C25 H25B 109.5 . . ?
H25A C25 H25C 109.5 . . ?
H25B C25 H25C 109.5 . . ?
C1S N1 C5S 116.69(14) . . ?
N1 C1S H1S 118.2 . . ?
N1 C1S C2S 123.57(17) . . ?
C2S C1S H1S 118.2 . . ?
C1S C2S H2S 119.9 . . ?
C1S C2S C3S 120.26(18) . . ?
C3S C2S H2S 119.9 . . ?
C2S C3S C4S 116.91(16) . . ?
C2S C3S C6S 108.6(2) . . ?
C2S C3S C6SA 143.2(3) . . ?
C4S C3S C6S 134.5(2) . . ?
C4S C3S C6SA 99.8(3) . . ?
C3S C4S H4S 120.5 . . ?
C5S C4S C3S 119.00(17) . . ?
C5S C4S H4S 120.5 . . ?
N1 C5S C4S 123.57(16) . . ?
N1 C5S H5S 118.2 . . ?
C4S C5S H5S 118.2 . . ?
C3S C6S H6S 121.6 . . ?
C6S C6S C3S 116.8(3) 3_556 . ?
C6S C6S H6S 121.6 3_556 . ?
C3S C6SA H6SA 120.1 . . ?
C6SA C6SA C3S 119.9(6) 3_556 . ?
C6SA C6SA H6SA 120.1 3_556 . ?

loop_
_geom_bond_atom_site_label_1
_geom_bond_atom_site_label_2
_geom_bond_distance
_geom_bond_site_symmetry_2
_geom_bond_publ_flag
O1 C1 1.3262(18) . ?
O1 H1 1.00(2) . ?
O2 C1 1.2122(17) . ?
C1 C2 1.502(2) . ?
C2 H2A 0.9900 . ?
C2 H2B 0.9900 . ?
C2 C3 1.514(2) . ?
C3 H3A 0.9900 . ?
C3 H3B 0.9900 . ?
C3 C4 1.5224(19) . ?
C4 H4A 0.9900 . ?
C4 H4B 0.9900 . ?
C4 C5 1.521(2) . ?
C5 H5A 0.9900 . ?
C5 H5B 0.9900 . ?
C5 C6 1.5203(19) . ?
C6 H6A 0.9900 . ?
C6 H6B 0.9900 . ?
C6 C7 1.521(2) . ?
C7 H7A 0.9900 . ?
C7 H7B 0.9900 . ?
C7 C8 1.5233(19) . ?
C8 H8A 0.9900 . ?
C8 H8B 0.9900 . ?
C8 C9 1.525(2) . ?
C9 H9A 0.9900 . ?
C9 H9B 0.9900 . ?
C9 C10 1.467(2) . ?
C10 C11 1.197(2) . ?
C11 C12 1.386(2) . ?
C12 C13 1.1957(19) . ?
C13 C14 1.466(2) . ?
C14 H14A 0.9900 . ?
C14 H14B 0.9900 . ?
C14 C15 1.5294(19) . ?
C15 H15A 0.9900 . ?
C15 H15B 0.9900 . ?
C15 C16 1.5206(19) . ?
C16 H16A 0.9900 . ?
C16 H16B 0.9900 . ?
C16 C17 1.5238(18) . ?
C17 H17A 0.9900 . ?
C17 H17B 0.9900 . ?
C17 C18 1.5210(18) . ?
C18 H18A 0.9900 . ?
C18 H18B 0.9900 . ?
C18 C19 1.5228(19) . ?
C19 H19A 0.9900 . ?
C19 H19B 0.9900 . ?
C19 C20 1.5201(19) . ?
C20 H20A 0.9900 . ?
C20 H20B 0.9900 . ?
C20 C21 1.5240(18) . ?
C21 H21A 0.9900 . ?
C21 H21B 0.9900 . ?
C21 C22 1.5232(19) . ?
C22 H22A 0.9900 . ?
C22 H22B 0.9900 . ?
C22 C23 1.5209(19) . ?
C23 H23A 0.9900 . ?
C23 H23B 0.9900 . ?
C23 C24 1.5214(19) . ?
C24 H24A 0.9900 . ?
C24 H24B 0.9900 . ?
C24 C25 1.5236(19) . ?
C25 H25A 0.9800 . ?
C25 H25B 0.9800 . ?
C25 H25C 0.9800 . ?
N1 C1S 1.3229(19) . ?
N1 C5S 1.3319(19) . ?
C1S H1S 0.9500 . ?
C1S C2S 1.364(2) . ?
C2S H2S 0.9500 . ?
C2S C3S 1.370(3) . ?
C3S C4S 1.389(3) . ?
C3S C6S 1.526(2) . ?
C3S C6SA 1.528(3) . ?
C4S H4S 0.9500 . ?
C4S C5S 1.375(2) . ?
C5S H5S 0.9500 . ?
C6S C6S 1.346(6) 3_556 ?
C6S H6S 0.9500 . ?
C6SA C6SA 1.270(11) 3_556 ?
C6SA H6SA 0.9500 . ?

loop_
_geom_hbond_atom_site_label_D
_geom_hbond_atom_site_label_H
_geom_hbond_atom_site_label_A
_geom_hbond_distance_DH
_geom_hbond_distance_HA
_geom_hbond_distance_DA
_geom_hbond_angle_DHA
_geom_hbond_site_symmetry_A
_geom_hbond_publ_flag
O1 H1 N1 1.00(2) 1.68(2) 2.6579(17) 165.2(18) 3_876 yes

loop_
_geom_torsion_atom_site_label_1
_geom_torsion_atom_site_label_2
_geom_torsion_atom_site_label_3
_geom_torsion_atom_site_label_4
_geom_torsion
_geom_torsion_site_symmetry_1
_geom_torsion_site_symmetry_2
_geom_torsion_site_symmetry_3
_geom_torsion_site_symmetry_4
_geom_torsion_publ_flag
O1 C1 C2 C3 179.50(13) . . . . ?
O2 C1 C2 C3 -0.7(2) . . . . ?
C1 C2 C3 C4 -179.08(13) . . . . ?
C2 C3 C4 C5 178.66(13) . . . . ?
C3 C4 C5 C6 -178.91(12) . . . . ?
C4 C5 C6 C7 176.77(13) . . . . ?
C5 C6 C7 C8 179.63(12) . . . . ?
C6 C7 C8 C9 -177.92(13) . . . . ?
C7 C8 C9 C10 179.83(12) . . . . ?
C13 C14 C15 C16 -174.52(13) . . . . ?
C14 C15 C16 C17 -175.88(12) . . . . ?
C15 C16 C17 C18 -176.54(12) . . . . ?
C16 C17 C18 C19 -179.51(12) . . . . ?
C17 C18 C19 C20 -178.93(12) . . . . ?
C18 C19 C20 C21 -179.24(12) . . . . ?
C19 C20 C21 C22 -178.41(13) . . . . ?
C20 C21 C22 C23 -179.10(12) . . . . ?
C21 C22 C23 C24 -179.70(13) . . . . ?
C22 C23 C24 C25 -177.84(13) . . . . ?
N1 C1S C2S C3S -0.6(3) . . . . ?
C1S N1 C5S C4S -0.4(2) . . . . ?
C1S C2S C3S C4S -0.4(3) . . . . ?
C1S C2S C3S C6S 178.80(17) . . . . ?
C1S C2S C3S C6SA -176.3(3) . . . . ?
C2S C3S C4S C5S 0.9(2) . . . . ?
C2S C3S C6S C6S 174.2(3) . . . 3_556 ?
C2S C3S C6SA C6SA -7.4(8) . . . 3_556 ?
C3S C4S C5S N1 -0.6(2) . . . . ?
C4S C3S C6S C6S -6.8(5) . . . 3_556 ?
C4S C3S C6SA C6SA 176.3(5) . . . 3_556 ?
C5S N1 C1S C2S 1.0(2) . . . . ?
C6S C3S C4S C5S -178.0(2) . . . . ?
C6SA C3S C4S C5S 178.5(2) . . . . ?
